data_7223103
loop_
_publ_author_name
'Wu, Dong-En'
'Wang, Man-Ning'
'Luo, Yang-Hui'
'Wen, Gao-Ju'
'Sun, Bai-Wang'

_publ_section_title
;
 Influence of halogen atoms on the structures and photophysical properties
 of 9,10-distyrylanthracene (DSA)
;
_journal_issue 47
_journal_name_full CrystEngComm
_journal_page_first 9228
_journal_paper_doi 10.1039/C5CE01465D
_journal_volume 17
_journal_year 2015
_chemical_formula_moiety 'C30 H20 Cl2'
_chemical_formula_sum 'C30 H20 Cl2'
_chemical_formula_weight 451.36
_chemical_name_systematic
; 
 ? 
;
_space_group_IT_number 2
_symmetry_cell_setting triclinic
_symmetry_space_group_name_Hall '-P 1'
_symmetry_space_group_name_H-M 'P -1'
_atom_sites_solution_hydrogens geom
_atom_sites_solution_primary direct
_atom_sites_solution_secondary difmap
_audit_creation_method SHELXL-97
_audit_update_record
;
2015-09-21 deposited with the CCDC.
2015-10-29 downloaded from the CCDC.
;
_cell_angle_alpha 64.11(3)
_cell_angle_beta 71.29(3)
_cell_angle_gamma 76.17(3)
_cell_formula_units_Z 1
_cell_length_a 6.9264(14)
_cell_length_b 9.7188(19)
_cell_length_c 9.951(2)
_cell_measurement_reflns_used 25
_cell_measurement_temperature 293(2)
_cell_measurement_theta_max 14
_cell_measurement_theta_min 9
_cell_volume 566.9(3)
_computing_structure_refinement 'SHELXL-97 (Sheldrick, 1997)'
_computing_structure_solution 'SHELXS-97 (Sheldrick, 1990)'
_diffrn_ambient_temperature 293(2)
_diffrn_measured_fraction_theta_full 0.971
_diffrn_measured_fraction_theta_max 0.971
_diffrn_measurement_device_type 'Nonius CAD4'
_diffrn_measurement_method \w/2\q
_diffrn_radiation_monochromator graphite
_diffrn_radiation_source 'fine-focus sealed tube'
_diffrn_radiation_type MoK\a
_diffrn_radiation_wavelength 0.71073
_diffrn_reflns_av_R_equivalents 0.0864
_diffrn_reflns_av_sigmaI/netI 0.1430
_diffrn_reflns_limit_h_max 8
_diffrn_reflns_limit_h_min 0
_diffrn_reflns_limit_k_max 11
_diffrn_reflns_limit_k_min -11
_diffrn_reflns_limit_l_max 11
_diffrn_reflns_limit_l_min -11
_diffrn_reflns_number 2191
_diffrn_reflns_theta_full 25.37
_diffrn_reflns_theta_max 25.37
_diffrn_reflns_theta_min 2.35
_diffrn_standards_decay_% 1
_diffrn_standards_interval_count 200
_diffrn_standards_interval_time 2h
_diffrn_standards_number 3
_exptl_absorpt_coefficient_mu 0.302
_exptl_absorpt_correction_T_max 0.9704
_exptl_absorpt_correction_T_min 0.9420
_exptl_absorpt_correction_type psi-scan
_exptl_crystal_colour yellow
_exptl_crystal_density_diffrn 1.322
_exptl_crystal_density_method 'not measured'
_exptl_crystal_description Prism
_exptl_crystal_F_000 234
_exptl_crystal_size_max 0.20
_exptl_crystal_size_mid 0.10
_exptl_crystal_size_min 0.10
_refine_diff_density_max 0.218
_refine_diff_density_min -0.245
_refine_diff_density_rms 0.055
_refine_ls_extinction_method none
_refine_ls_goodness_of_fit_ref 1.001
_refine_ls_hydrogen_treatment constr
_refine_ls_matrix_type full
_refine_ls_number_parameters 145
_refine_ls_number_reflns 2016
_refine_ls_number_restraints 0
_refine_ls_restrained_S_all 1.001
_refine_ls_R_factor_all 0.1607
_refine_ls_R_factor_gt 0.0711
_refine_ls_shift/su_max 0.000
_refine_ls_shift/su_mean 0.000
_refine_ls_structure_factor_coef Fsqd
_refine_ls_weighting_details 'calc w=1/[\s^2^(Fo^2^)+(0.0340P)^2^+0.0000P] where P=(Fo^2^+2Fc^2^)/3'
_refine_ls_weighting_scheme calc
_refine_ls_wR_factor_gt 0.1220
_refine_ls_wR_factor_ref 0.1454
_reflns_number_gt 931
_reflns_number_total 2016
_reflns_threshold_expression >2sigma(I)
_cod_data_source_file c5ce01465d2.cif
_cod_data_source_block x
_cod_depositor_comments
;
The following automatic conversions were performed:

'_symmetry_cell_setting' value 'Triclinic' changed to 'triclinic'
according to
/usr/data/users/saulius/crontab/automatic-downloads/rss-feeds/RSC/lib/dictionaries/cif_core.dic
dictionary named 'cif_core.dic' version 2.4.2 from 2011-04-26.

Automatic conversion script
Id: cif_fix_values 3271 2015-04-21 07:52:19Z andrius 

 Adding full bibliography for 7223101--7223105.cif.
;
_cod_original_cell_volume 567.0(2)
_cod_database_code 7223103

loop_
_symmetry_equiv_pos_as_xyz
'x, y, z'
'-x, -y, -z'

loop_
_atom_site_label
_atom_site_type_symbol
_atom_site_fract_x
_atom_site_fract_y
_atom_site_fract_z
_atom_site_U_iso_or_equiv
_atom_site_adp_type
_atom_site_occupancy
_atom_site_symmetry_multiplicity
_atom_site_calc_flag
_atom_site_refinement_flags
Cl Cl -1.41453(19) 0.92035(18) 0.32653(18) 0.0782(6) Uani 1 1 d .
C1 C -0.8922(6) 0.6532(5) 0.2558(5) 0.0516(14) Uani 1 1 d .
H1A H -0.8518 0.5488 0.2777 0.062 Uiso 1 1 calc R
C2 C -1.0981(7) 0.7022(6) 0.3021(6) 0.0556(15) Uani 1 1 d .
H2A H -1.1947 0.6323 0.3538 0.067 Uiso 1 1 calc R
C3 C -1.1564(6) 0.8572(6) 0.2696(5) 0.0478(13) Uani 1 1 d .
C4 C -1.0154(7) 0.9611(5) 0.1940(5) 0.0471(13) Uani 1 1 d .
H4A H -1.0566 1.0653 0.1728 0.056 Uiso 1 1 calc R
C5 C -0.8100(7) 0.9086(5) 0.1494(5) 0.0492(13) Uani 1 1 d .
H5A H -0.7137 0.9787 0.0990 0.059 Uiso 1 1 calc R
C6 C -0.7448(6) 0.7537(5) 0.1783(5) 0.0392(12) Uani 1 1 d .
C7 C -0.5256(6) 0.7076(5) 0.1221(5) 0.0432(12) Uani 1 1 d .
H7A H -0.4393 0.7836 0.0827 0.052 Uiso 1 1 calc R
C8 C -0.4363(6) 0.5729(5) 0.1205(5) 0.0394(12) Uani 1 1 d .
H8A H -0.5183 0.4938 0.1620 0.047 Uiso 1 1 calc R
C9 C -0.2130(6) 0.5377(5) 0.0568(5) 0.0334(11) Uani 1 1 d .
C10 C -0.0999(6) 0.4184(5) 0.1537(5) 0.0342(11) Uani 1 1 d .
C11 C -0.1933(7) 0.3356(5) 0.3135(5) 0.0462(13) Uani 1 1 d .
H11A H -0.3335 0.3568 0.3513 0.055 Uiso 1 1 calc R
C12 C -0.0820(7) 0.2274(5) 0.4103(5) 0.0509(13) Uani 1 1 d .
H12A H -0.1460 0.1742 0.5129 0.061 Uiso 1 1 calc R
C13 C 0.1310(6) 0.1955(5) 0.3553(5) 0.0443(12) Uani 1 1 d .
H13A H 0.2076 0.1238 0.4232 0.053 Uiso 1 1 calc R
C14 C 0.2262(6) 0.2678(5) 0.2049(5) 0.0413(12) Uani 1 1 d .
H14A H 0.3664 0.2426 0.1710 0.050 Uiso 1 1 calc R
C15 C -0.1158(6) 0.6183(5) -0.0975(5) 0.0338(11) Uani 1 1 d .

loop_
_atom_site_aniso_label
_atom_site_aniso_U_11
_atom_site_aniso_U_22
_atom_site_aniso_U_33
_atom_site_aniso_U_23
_atom_site_aniso_U_13
_atom_site_aniso_U_12
Cl 0.0365(7) 0.1037(13) 0.1034(13) -0.0669(11) -0.0098(7) 0.0178(7)
C1 0.029(3) 0.049(3) 0.073(4) -0.035(3) 0.003(2) 0.003(2)
C2 0.034(3) 0.062(4) 0.077(4) -0.042(3) 0.005(3) -0.013(3)
C3 0.033(3) 0.059(4) 0.056(3) -0.037(3) -0.004(2) 0.006(3)
C4 0.049(3) 0.033(3) 0.050(3) -0.017(3) -0.007(2) 0.006(2)
C5 0.042(3) 0.039(3) 0.052(3) -0.014(3) -0.002(2) 0.001(2)
C6 0.030(2) 0.038(3) 0.043(3) -0.020(2) 0.000(2) 0.001(2)
C7 0.036(3) 0.040(3) 0.047(3) -0.018(2) 0.002(2) -0.009(2)
C8 0.031(2) 0.037(3) 0.047(3) -0.018(2) -0.005(2) 0.001(2)
C9 0.024(2) 0.033(3) 0.042(3) -0.019(2) 0.002(2) -0.0058(19)
C10 0.031(2) 0.032(3) 0.034(3) -0.015(2) 0.004(2) -0.006(2)
C11 0.040(3) 0.045(3) 0.041(3) -0.014(2) 0.001(2) -0.005(2)
C12 0.058(3) 0.046(3) 0.032(3) -0.010(3) -0.001(3) -0.004(3)
C13 0.042(3) 0.044(3) 0.041(3) -0.017(3) -0.011(2) 0.009(2)
C14 0.038(3) 0.039(3) 0.044(3) -0.021(3) -0.007(2) 0.004(2)
C15 0.034(2) 0.028(3) 0.039(3) -0.016(2) -0.007(2) 0.000(2)

loop_
_atom_type_symbol
_atom_type_description
_atom_type_scat_dispersion_real
_atom_type_scat_dispersion_imag
_atom_type_scat_source
C C 0.0033 0.0016 'International Tables Vol C Tables 4.2.6.8 and 6.1.1.4'
H H 0.0000 0.0000 'International Tables Vol C Tables 4.2.6.8 and 6.1.1.4'
Cl Cl 0.1484 0.1585 'International Tables Vol C Tables 4.2.6.8 and 6.1.1.4'

loop_
_geom_angle_atom_site_label_1
_geom_angle_atom_site_label_2
_geom_angle_atom_site_label_3
_geom_angle
_geom_angle_site_symmetry_1
_geom_angle_site_symmetry_3
C6 C1 C2 122.4(4) . .
C6 C1 H1A 118.8 . .
C2 C1 H1A 118.8 . .
C3 C2 C1 118.4(4) . .
C3 C2 H2A 120.8 . .
C1 C2 H2A 120.8 . .
C4 C3 C2 121.3(4) . .
C4 C3 Cl 119.8(4) . .
C2 C3 Cl 118.9(4) . .
C3 C4 C5 119.0(4) . .
C3 C4 H4A 120.5 . .
C5 C4 H4A 120.5 . .
C4 C5 C6 121.6(4) . .
C4 C5 H5A 119.2 . .
C6 C5 H5A 119.2 . .
C1 C6 C5 117.3(4) . .
C1 C6 C7 124.2(4) . .
C5 C6 C7 118.5(4) . .
C8 C7 C6 128.3(4) . .
C8 C7 H7A 115.9 . .
C6 C7 H7A 115.9 . .
C7 C8 C9 124.6(4) . .
C7 C8 H8A 117.7 . .
C9 C8 H8A 117.7 . .
C10 C9 C15 119.7(4) . .
C10 C9 C8 118.7(4) . .
C15 C9 C8 121.6(4) . .
C9 C10 C15 120.5(4) . 2_565
C9 C10 C11 121.2(4) . .
C15 C10 C11 118.2(4) 2_565 .
C12 C11 C10 121.6(4) . .
C12 C11 H11A 119.2 . .
C10 C11 H11A 119.2 . .
C11 C12 C13 119.9(4) . .
C11 C12 H12A 120.0 . .
C13 C12 H12A 120.0 . .
C14 C13 C12 121.0(4) . .
C14 C13 H13A 119.5 . .
C12 C13 H13A 119.5 . .
C13 C14 C15 121.4(4) . 2_565
C13 C14 H14A 119.3 . .
C15 C14 H14A 119.3 2_565 .
C9 C15 C14 122.2(4) . 2_565
C9 C15 C10 119.8(4) . 2_565
C14 C15 C10 117.9(4) 2_565 2_565

loop_
_geom_bond_atom_site_label_1
_geom_bond_atom_site_label_2
_geom_bond_distance
_geom_bond_site_symmetry_2
Cl C3 1.739(4) .
C1 C6 1.380(5) .
C1 C2 1.385(5) .
C1 H1A 0.9300 .
C2 C3 1.380(6) .
C2 H2A 0.9300 .
C3 C4 1.370(6) .
C4 C5 1.388(5) .
C4 H4A 0.9300 .
C5 C6 1.390(5) .
C5 H5A 0.9300 .
C6 C7 1.472(5) .
C7 C8 1.312(5) .
C7 H7A 0.9300 .
C8 C9 1.489(5) .
C8 H8A 0.9300 .
C9 C10 1.401(5) .
C9 C15 1.402(5) .
C10 C15 1.434(5) 2_565
C10 C11 1.438(5) .
C11 C12 1.353(6) .
C11 H11A 0.9300 .
C12 C13 1.408(6) .
C12 H12A 0.9300 .
C13 C14 1.356(5) .
C13 H13A 0.9300 .
C14 C15 1.428(5) 2_565
C14 H14A 0.9300 .
C15 C14 1.428(5) 2_565
C15 C10 1.434(5) 2_565

loop_
_geom_torsion_atom_site_label_1
_geom_torsion_atom_site_label_2
_geom_torsion_atom_site_label_3
_geom_torsion_atom_site_label_4
_geom_torsion
_geom_torsion_site_symmetry_1
_geom_torsion_site_symmetry_4
C6 C1 C2 C3 -0.3(8) . .
C1 C2 C3 C4 -0.2(7) . .
C1 C2 C3 Cl 179.8(4) . .
C2 C3 C4 C5 0.0(7) . .
Cl C3 C4 C5 -180.0(4) . .
C3 C4 C5 C6 0.7(7) . .
C2 C1 C6 C5 0.9(7) . .
C2 C1 C6 C7 -177.7(4) . .
C4 C5 C6 C1 -1.1(7) . .
C4 C5 C6 C7 177.6(4) . .
C1 C6 C7 C8 7.5(8) . .
C5 C6 C7 C8 -171.2(5) . .
C6 C7 C8 C9 178.1(4) . .
C7 C8 C9 C10 122.5(5) . .
C7 C8 C9 C15 -59.0(6) . .
C15 C9 C10 C15 2.1(7) . 2_565
C8 C9 C10 C15 -179.4(4) . 2_565
C15 C9 C10 C11 178.6(4) . .
C8 C9 C10 C11 -2.9(6) . .
C9 C10 C11 C12 -175.5(4) . .
C15 C10 C11 C12 1.1(7) 2_565 .
C10 C11 C12 C13 0.9(7) . .
C11 C12 C13 C14 -2.4(7) . .
C12 C13 C14 C15 1.7(7) . 2_565
C10 C9 C15 C14 174.8(4) . 2_565
C8 C9 C15 C14 -3.7(6) . 2_565
C10 C9 C15 C10 -2.1(7) . 2_565
C8 C9 C15 C10 179.4(4) . 2_565
